data_7245788
loop_
_publ_author_name
'Qin, Shu-Qin'
'Xu, Wei'
'Ye, Wen-Cai'
'Jiang, Ren-Wang'

_publ_section_title
;
 Structure determination of liquid molecules by encapsulation in an
 aromatic cavity with hydrogen bonding and enhanced C--H&#x22EF;\p
 interactions
;
_journal_name_full CrystEngComm
_journal_paper_doi 10.1039/D2CE01033J
_journal_year 2022
_chemical_formula_moiety 'C5 H3 O3 S, C8 H8 O3, C H6 N3'
_chemical_formula_sum 'C14 H17 N3 O6 S'
_chemical_formula_weight 355.36
_space_group_crystal_system orthorhombic
_space_group_IT_number 61
_space_group_name_Hall '-P 2ac 2ab'
_space_group_name_H-M_alt 'P b c a'
_atom_sites_solution_hydrogens geom
_audit_creation_date 2021-12-28
_audit_creation_method
;
Olex2 1.3-alpha
(compiled 2020.11.12 svn.r5f609507 for OlexSys, GUI svn.r6408)
;
_audit_update_record
;
2022-05-23 deposited with the CCDC.	2022-11-09 downloaded from the CCDC.
;
_cell_angle_alpha 90
_cell_angle_beta 90
_cell_angle_gamma 90
_cell_formula_units_Z 8
_cell_length_a 14.2509(3)
_cell_length_b 12.4242(3)
_cell_length_c 18.4753(5)
_cell_measurement_reflns_used 4606
_cell_measurement_temperature 150.00(10)
_cell_measurement_theta_max 73.5560
_cell_measurement_theta_min 2.4040
_cell_volume 3271.16(14)
_computing_cell_refinement 'CrysAlisPro 1.171.38.43f (Rigaku OD, 2015)'
_computing_data_collection 'CrysAlisPro 1.171.38.43f (Rigaku OD, 2015)'
_computing_data_reduction 'CrysAlisPro 1.171.38.43f (Rigaku OD, 2015)'
_computing_molecular_graphics 'Olex2 1.3-alpha (Dolomanov et al., 2009)'
_computing_publication_material 'Olex2 1.3-alpha (Dolomanov et al., 2009)'
_computing_structure_refinement 'SHELXL 2018/3 (Sheldrick, 2015)'
_computing_structure_solution 'SHELXT 2018/2 (Sheldrick, 2018)'
_diffrn_ambient_environment N~2~
_diffrn_ambient_temperature 150.00(10)
_diffrn_detector 'CCD plate'
_diffrn_detector_area_resol_mean 5.2684
_diffrn_detector_type AtlasS2
_diffrn_measured_fraction_theta_full 0.999
_diffrn_measured_fraction_theta_max 0.980
_diffrn_measurement_details
;
List of Runs (angles in degrees, time in seconds):

  # Type    Start    End  Width  t~exp~   \w     \q     \k     \f   Frames
#--------------------------------------------------------------------------
  1  \w    -58.00 -21.00   1.00    1.00    --  -40.73 -36.00 -89.00   37
  2  \w     47.00  95.00   1.00    1.00    --   40.73-125.00 -60.00   48
  3  \w     70.00  96.00   1.00    1.00    --   40.73-125.00  60.00   26
  4  \w     46.00  87.00   1.00    1.00    --  107.58-107.00 179.00   41
  5  \w     67.00 122.00   1.00    1.00    --  107.58-125.00  30.00   55
  6  \w     76.00 158.00   1.00    1.00    --  107.58  77.00-180.00   82
  7  \w    105.00 141.00   1.00    1.00    --  107.58  77.00  60.00   36
  8  \w    100.00 177.00   1.00    1.00    --  107.58 125.00  60.00   77
  9  \w   -112.00 -29.00   1.00    1.00    --  -40.73 -57.00-120.00   83
;
_diffrn_measurement_device 'four-circle diffractometer'
_diffrn_measurement_device_type 'SuperNova, Dual, Cu at zero, AtlasS2'
_diffrn_measurement_method '\w scans'
_diffrn_orient_matrix_type 'CrysAlisPro convention (1999,Acta A55,543-557)'
_diffrn_orient_matrix_UB_11 -0.0487043000
_diffrn_orient_matrix_UB_12 0.0778628000
_diffrn_orient_matrix_UB_13 0.0529625000
_diffrn_orient_matrix_UB_21 0.0102412000
_diffrn_orient_matrix_UB_22 -0.0836783000
_diffrn_orient_matrix_UB_23 0.0610930000
_diffrn_orient_matrix_UB_31 0.0958536000
_diffrn_orient_matrix_UB_32 0.0482508000
_diffrn_orient_matrix_UB_33 0.0204957000
_diffrn_radiation_monochromator mirror
_diffrn_radiation_probe x-ray
_diffrn_radiation_type 'Cu K\a'
_diffrn_radiation_wavelength 1.54184
_diffrn_reflns_av_R_equivalents 0.0521
_diffrn_reflns_av_unetI/netI 0.0526
_diffrn_reflns_Laue_measured_fraction_full 0.999
_diffrn_reflns_Laue_measured_fraction_max 0.980
_diffrn_reflns_limit_h_max 17
_diffrn_reflns_limit_h_min -17
_diffrn_reflns_limit_k_max 15
_diffrn_reflns_limit_k_min -10
_diffrn_reflns_limit_l_max 22
_diffrn_reflns_limit_l_min -22
_diffrn_reflns_number 8365
_diffrn_reflns_point_group_measured_fraction_full 0.999
_diffrn_reflns_point_group_measured_fraction_max 0.980
_diffrn_reflns_theta_full 67.684
_diffrn_reflns_theta_max 73.783
_diffrn_reflns_theta_min 4.787
_diffrn_source 'micro-focus sealed X-ray tube'
_diffrn_source_type 'SuperNova (Cu) X-ray Source'
_exptl_absorpt_coefficient_mu 2.099
_exptl_absorpt_correction_T_max 1.00000
_exptl_absorpt_correction_T_min 0.01470
_exptl_absorpt_correction_type multi-scan
_exptl_absorpt_process_details
;
CrysAlisPro 1.171.38.43f (Rigaku Oxford Diffraction, 2015)
Empirical absorption correction using spherical harmonics,
 implemented in SCALE3 ABSPACK scaling algorithm.
;
_exptl_crystal_colour colourless
_exptl_crystal_colour_primary colourless
_exptl_crystal_density_diffrn 1.443
_exptl_crystal_description block
_exptl_crystal_F_000 1488
_exptl_crystal_size_max 0.13
_exptl_crystal_size_mid 0.12
_exptl_crystal_size_min 0.11
_refine_diff_density_max 0.408
_refine_diff_density_min -0.661
_refine_diff_density_rms 0.081
_refine_ls_extinction_method none
_refine_ls_goodness_of_fit_ref 1.056
_refine_ls_hydrogen_treatment constr
_refine_ls_matrix_type full
_refine_ls_number_parameters 219
_refine_ls_number_reflns 3241
_refine_ls_number_restraints 0
_refine_ls_restrained_S_all 1.056
_refine_ls_R_factor_all 0.0663
_refine_ls_R_factor_gt 0.0574
_refine_ls_shift/su_max 0.001
_refine_ls_shift/su_mean 0.000
_refine_ls_structure_factor_coef Fsqd
_refine_ls_weighting_details 'w=1/[\s^2^(Fo^2^)+(0.0847P)^2^+0.5132P] where P=(Fo^2^+2Fc^2^)/3'
_refine_ls_weighting_scheme calc
_refine_ls_wR_factor_gt 0.1448
_refine_ls_wR_factor_ref 0.1535
_reflns_Friedel_coverage 0.000
_reflns_number_gt 2718
_reflns_number_total 3241
_reflns_threshold_expression 'I > 2\s(I)'
_cod_data_source_file d2ce01033j2.cif
_cod_data_source_block GNPS-7
_cod_database_code 7245788
_shelx_shelxl_version_number 2018/3
_shelx_space_group_comment
;
The symmetry employed for this shelxl refinement is uniquely defined
by the following loop, which should always be used as a source of
symmetry information in preference to the above space-group names.
They are only intended as comments.
;
_shelx_estimated_absorpt_t_max 0.802
_shelx_estimated_absorpt_t_min 0.772
_reflns_odcompleteness_completeness 99.82
_reflns_odcompleteness_iscentric 1
_reflns_odcompleteness_theta 66.97
_olex2_refinement_description
;
1. Fixed Uiso
 At 1.2 times of:
  All C(H) groups, All N(H,H) groups
 At 1.5 times of:
  All C(H,H,H) groups, All O(H) groups
2.a Aromatic/amide H refined with riding coordinates:
 C2(H2), C3(H3), C4(H4A), C5(H5), C9(H9), C10(H10), C13(H13)
2.b X=CH2 refined with riding coordinates:
 N1(H1A,H1B), N2(H2A,H2B), N3(H3A,H3B)
2.c Idealised Me refined as rotating group:
 C8(H8A,H8B,H8C)
2.d Idealised tetrahedral OH refined as rotating group:
 O4(H4)
;
_olex2_submission_special_instructions 'No special instructions were received'
_oxdiff_exptl_absorpt_empirical_details
;
Empirical correction (ABSPACK) includes:
- Absorption correction using spherical harmonics
- Frame scaling
;
_oxdiff_exptl_absorpt_empirical_full_max 44.708
_oxdiff_exptl_absorpt_empirical_full_min 0.411

loop_
_space_group_symop_operation_xyz
'x, y, z'
'-x+1/2, -y, z+1/2'
'-x, y+1/2, -z+1/2'
'x+1/2, -y+1/2, -z'
'-x, -y, -z'
'x-1/2, y, -z-1/2'
'x, -y-1/2, z-1/2'
'-x-1/2, y-1/2, z'

loop_
_atom_site_label
_atom_site_type_symbol
_atom_site_fract_x
_atom_site_fract_y
_atom_site_fract_z
_atom_site_U_iso_or_equiv
_atom_site_adp_type
_atom_site_occupancy
_atom_site_site_symmetry_order
_atom_site_calc_flag
_atom_site_refinement_flags_posn
_atom_site_refinement_flags_adp
_atom_site_refinement_flags_occupancy
_atom_site_disorder_assembly
_atom_site_disorder_group
S1 S 0.60862(4) 0.50989(4) 0.66621(3) 0.02938(19) Uani 1 1 d . . . . .
O1 O 0.61204(11) 0.39407(13) 0.67830(10) 0.0356(4) Uani 1 1 d . . . . .
O2 O 0.53058(11) 0.56029(13) 0.70418(9) 0.0355(4) Uani 1 1 d . . . . .
O3 O 0.69802(11) 0.56148(13) 0.68238(10) 0.0362(4) Uani 1 1 d . . . . .
O4 O 0.56535(15) 0.14945(19) 0.63165(12) 0.0593(6) Uani 1 1 d . . . . .
H4 H 0.608113 0.177808 0.608892 0.089 Uiso 1 1 calc R U . . .
O5 O 0.64649(12) 0.23334(18) 0.51700(13) 0.0580(6) Uani 1 1 d . . . . .
O6 O 0.56700(13) 0.23333(17) 0.41205(13) 0.0552(5) Uani 1 1 d . . . . .
C1 C 0.49623(16) 0.15081(19) 0.51192(15) 0.0385(6) Uani 1 1 d . . . . .
C2 C 0.41922(19) 0.1230(2) 0.46910(17) 0.0458(6) Uani 1 1 d . . . . .
H2 H 0.419550 0.140318 0.420123 0.055 Uiso 1 1 calc R U . . .
C3 C 0.3436(2) 0.0711(2) 0.49765(19) 0.0519(7) Uani 1 1 d . . . . .
H3 H 0.292626 0.053592 0.468468 0.062 Uiso 1 1 calc R U . . .
C4 C 0.3431(2) 0.0443(2) 0.57092(19) 0.0522(7) Uani 1 1 d . . . . .
H4A H 0.291697 0.008607 0.590533 0.063 Uiso 1 1 calc R U . . .
C5 C 0.4179(2) 0.0700(2) 0.61434(18) 0.0498(7) Uani 1 1 d . . . . .
H5 H 0.417228 0.050800 0.662995 0.060 Uiso 1 1 calc R U . . .
C6 C 0.49448(18) 0.1245(2) 0.58596(16) 0.0433(6) Uani 1 1 d . . . . .
C7 C 0.57699(18) 0.2090(2) 0.48228(16) 0.0438(6) Uani 1 1 d . . . . .
C8 C 0.6427(2) 0.2921(3) 0.3791(2) 0.0718(11) Uani 1 1 d . . . . .
H8A H 0.632267 0.296899 0.327837 0.108 Uiso 1 1 calc R U . . .
H8B H 0.700827 0.255494 0.388070 0.108 Uiso 1 1 calc R U . . .
H8C H 0.645437 0.363223 0.399304 0.108 Uiso 1 1 calc R U . . .
C9 C 0.36905(15) 0.37469(19) 0.53657(14) 0.0344(5) Uani 1 1 d . . . . .
H9 H 0.328107 0.328895 0.560821 0.041 Uiso 1 1 calc R U . . .
C10 C 0.44367(15) 0.41652(18) 0.57223(13) 0.0325(5) Uani 1 1 d . . . . .
H10 H 0.453158 0.398846 0.620591 0.039 Uiso 1 1 calc R U . . .
C11 C 0.50766(14) 0.48682(16) 0.53713(12) 0.0272(5) Uani 1 1 d . . . . .
C12 C 0.58723(14) 0.53303(17) 0.57251(13) 0.0275(4) Uani 1 1 d . . . . .
C13 C 0.64740(15) 0.60043(18) 0.53669(13) 0.0320(5) Uani 1 1 d . . . . .
H13 H 0.698868 0.629624 0.560615 0.038 Uiso 1 1 calc R U . . .
C14 C 0.63136(15) 0.84425(19) 0.72932(13) 0.0324(5) Uani 1 1 d . . . . .
N1 N 0.70544(13) 0.79193(16) 0.70497(13) 0.0410(5) Uani 1 1 d . . . . .
H1A H 0.703677 0.723058 0.700480 0.049 Uiso 1 1 calc R U . . .
H1B H 0.755496 0.826673 0.693582 0.049 Uiso 1 1 calc R U . . .
N2 N 0.63458(14) 0.95059(16) 0.73616(14) 0.0426(5) Uani 1 1 d . . . . .
H2A H 0.684805 0.985004 0.724728 0.051 Uiso 1 1 calc R U . . .
H2B H 0.586449 0.985047 0.752014 0.051 Uiso 1 1 calc R U . . .
N3 N 0.55395(13) 0.79152(16) 0.74700(12) 0.0393(5) Uani 1 1 d . . . . .
H3A H 0.551718 0.722654 0.742644 0.047 Uiso 1 1 calc R U . . .
H3B H 0.505898 0.826139 0.762849 0.047 Uiso 1 1 calc R U . . .

loop_
_atom_site_aniso_label
_atom_site_aniso_U_11
_atom_site_aniso_U_22
_atom_site_aniso_U_33
_atom_site_aniso_U_23
_atom_site_aniso_U_13
_atom_site_aniso_U_12
S1 0.0283(3) 0.0227(3) 0.0371(3) -0.0005(2) -0.0029(2) 0.00024(19)
O1 0.0361(8) 0.0224(8) 0.0483(9) 0.0034(7) -0.0048(8) -0.0001(6)
O2 0.0341(8) 0.0335(8) 0.0389(8) -0.0034(7) 0.0018(7) 0.0006(6)
O3 0.0307(8) 0.0309(8) 0.0470(9) 0.0003(7) -0.0086(8) -0.0024(6)
O4 0.0581(12) 0.0628(13) 0.0571(12) -0.0030(11) -0.0198(11) -0.0048(10)
O5 0.0381(9) 0.0575(12) 0.0784(15) -0.0004(12) -0.0115(10) -0.0029(9)
O6 0.0435(10) 0.0548(12) 0.0674(13) 0.0155(11) -0.0049(10) -0.0014(9)
C1 0.0347(11) 0.0286(11) 0.0522(14) -0.0051(10) -0.0068(11) 0.0071(9)
C2 0.0446(13) 0.0388(14) 0.0541(15) -0.0046(12) -0.0119(13) 0.0042(12)
C3 0.0420(13) 0.0462(15) 0.0674(18) -0.0079(14) -0.0123(15) -0.0027(12)
C4 0.0470(14) 0.0412(14) 0.0684(19) -0.0030(14) 0.0040(15) -0.0003(12)
C5 0.0564(15) 0.0423(14) 0.0506(15) -0.0060(13) 0.0023(14) 0.0056(13)
C6 0.0434(13) 0.0341(12) 0.0523(14) -0.0096(11) -0.0110(13) 0.0091(11)
C7 0.0389(12) 0.0328(12) 0.0597(17) -0.0021(12) -0.0086(13) 0.0084(10)
C8 0.0462(15) 0.076(2) 0.093(3) 0.031(2) 0.0036(18) 0.0014(16)
C9 0.0291(10) 0.0304(11) 0.0439(13) 0.0024(10) 0.0054(10) -0.0070(9)
C10 0.0314(10) 0.0295(11) 0.0366(11) 0.0018(9) 0.0032(10) -0.0021(9)
C11 0.0229(9) 0.0209(9) 0.0376(12) -0.0026(8) 0.0046(9) 0.0016(7)
C12 0.0245(9) 0.0224(9) 0.0357(11) -0.0026(9) 0.0021(9) 0.0020(8)
C13 0.0265(10) 0.0257(10) 0.0437(13) -0.0038(9) 0.0005(10) -0.0030(8)
C14 0.0357(11) 0.0289(11) 0.0326(11) -0.0001(9) 0.0007(10) -0.0019(9)
N1 0.0350(10) 0.0277(9) 0.0603(13) -0.0048(9) 0.0090(10) -0.0026(8)
N2 0.0394(10) 0.0251(10) 0.0634(14) -0.0020(10) 0.0126(11) -0.0032(8)
N3 0.0357(10) 0.0296(10) 0.0528(12) -0.0048(9) 0.0081(10) -0.0052(8)

loop_
_atom_type_symbol
_atom_type_description
_atom_type_scat_dispersion_real
_atom_type_scat_dispersion_imag
_atom_type_scat_source
C C 0.0181 0.0091 'International Tables Vol C Tables 4.2.6.8 and 6.1.1.4'
H H 0.0000 0.0000 'International Tables Vol C Tables 4.2.6.8 and 6.1.1.4'
N N 0.0311 0.0180 'International Tables Vol C Tables 4.2.6.8 and 6.1.1.4'
O O 0.0492 0.0322 'International Tables Vol C Tables 4.2.6.8 and 6.1.1.4'
S S 0.3331 0.5567 'International Tables Vol C Tables 4.2.6.8 and 6.1.1.4'

loop_
_geom_angle_atom_site_label_1
_geom_angle_atom_site_label_2
_geom_angle_atom_site_label_3
_geom_angle
_geom_angle_site_symmetry_1
_geom_angle_site_symmetry_3
_geom_angle_publ_flag
O1 S1 O3 111.95(9) . . ?
O1 S1 C12 108.30(11) . . ?
O2 S1 O1 112.11(10) . . ?
O2 S1 O3 112.32(10) . . ?
O2 S1 C12 105.55(10) . . ?
O3 S1 C12 106.14(10) . . ?
C6 O4 H4 109.5 . . ?
C7 O6 C8 116.4(3) . . ?
C2 C1 C6 118.7(3) . . ?
C2 C1 C7 121.8(3) . . ?
C6 C1 C7 119.5(2) . . ?
C1 C2 H2 119.3 . . ?
C3 C2 C1 121.3(3) . . ?
C3 C2 H2 119.3 . . ?
C2 C3 H3 120.2 . . ?
C2 C3 C4 119.5(3) . . ?
C4 C3 H3 120.2 . . ?
C3 C4 H4A 119.7 . . ?
C5 C4 C3 120.6(3) . . ?
C5 C4 H4A 119.7 . . ?
C4 C5 H5 119.9 . . ?
C4 C5 C6 120.3(3) . . ?
C6 C5 H5 119.9 . . ?
O4 C6 C1 122.7(3) . . ?
O4 C6 C5 117.6(3) . . ?
C5 C6 C1 119.7(2) . . ?
O5 C7 O6 122.7(3) . . ?
O5 C7 C1 124.3(3) . . ?
O6 C7 C1 112.9(2) . . ?
O6 C8 H8A 109.5 . . ?
O6 C8 H8B 109.5 . . ?
O6 C8 H8C 109.5 . . ?
H8A C8 H8B 109.5 . . ?
H8A C8 H8C 109.5 . . ?
H8B C8 H8C 109.5 . . ?
C10 C9 H9 119.5 . . ?
C10 C9 C13 120.9(2) . 5_666 ?
C13 C9 H9 119.5 5_666 . ?
C9 C10 H10 119.4 . . ?
C9 C10 C11 121.2(2) . . ?
C11 C10 H10 119.4 . . ?
C10 C11 C11 118.8(2) . 5_666 ?
C10 C11 C12 123.2(2) . . ?
C11 C11 C12 118.0(2) 5_666 . ?
C11 C12 S1 121.03(16) . . ?
C13 C12 S1 117.48(17) . . ?
C13 C12 C11 121.4(2) . . ?
C9 C13 H13 120.2 5_666 . ?
C12 C13 C9 119.7(2) . 5_666 ?
C12 C13 H13 120.2 . . ?
N1 C14 N2 119.7(2) . . ?
N1 C14 N3 120.5(2) . . ?
N3 C14 N2 119.8(2) . . ?
C14 N1 H1A 120.0 . . ?
C14 N1 H1B 120.0 . . ?
H1A N1 H1B 120.0 . . ?
C14 N2 H2A 120.0 . . ?
C14 N2 H2B 120.0 . . ?
H2A N2 H2B 120.0 . . ?
C14 N3 H3A 120.0 . . ?
C14 N3 H3B 120.0 . . ?
H3A N3 H3B 120.0 . . ?

loop_
_geom_bond_atom_site_label_1
_geom_bond_atom_site_label_2
_geom_bond_distance
_geom_bond_site_symmetry_2
_geom_bond_publ_flag
S1 O1 1.4571(17) . ?
S1 O2 1.4564(17) . ?
S1 O3 1.4570(16) . ?
S1 C12 1.781(2) . ?
O4 H4 0.8200 . ?
O4 C6 1.352(3) . ?
O5 C7 1.218(3) . ?
O6 C7 1.340(4) . ?
O6 C8 1.438(4) . ?
C1 C2 1.396(4) . ?
C1 C6 1.407(4) . ?
C1 C7 1.465(4) . ?
C2 H2 0.9300 . ?
C2 C3 1.363(4) . ?
C3 H3 0.9300 . ?
C3 C4 1.394(5) . ?
C4 H4A 0.9300 . ?
C4 C5 1.371(4) . ?
C5 H5 0.9300 . ?
C5 C6 1.388(4) . ?
C8 H8A 0.9600 . ?
C8 H8B 0.9600 . ?
C8 H8C 0.9600 . ?
C9 H9 0.9300 . ?
C9 C10 1.355(3) . ?
C9 C13 1.408(3) 5_666 ?
C10 H10 0.9300 . ?
C10 C11 1.419(3) . ?
C11 C11 1.427(5) 5_666 ?
C11 C12 1.429(3) . ?
C12 C13 1.369(3) . ?
C13 H13 0.9300 . ?
C14 N1 1.319(3) . ?
C14 N2 1.328(3) . ?
C14 N3 1.324(3) . ?
N1 H1A 0.8600 . ?
N1 H1B 0.8600 . ?
N2 H2A 0.8600 . ?
N2 H2B 0.8600 . ?
N3 H3A 0.8600 . ?
N3 H3B 0.8600 . ?

loop_
_geom_torsion_atom_site_label_1
_geom_torsion_atom_site_label_2
_geom_torsion_atom_site_label_3
_geom_torsion_atom_site_label_4
_geom_torsion
_geom_torsion_site_symmetry_1
_geom_torsion_site_symmetry_2
_geom_torsion_site_symmetry_3
_geom_torsion_site_symmetry_4
_geom_torsion_publ_flag
S1 C12 C13 C9 -177.03(18) . . . 5_666 ?
O1 S1 C12 C11 55.40(19) . . . . ?
O1 S1 C12 C13 -127.46(17) . . . . ?
O2 S1 C12 C11 -64.83(18) . . . . ?
O2 S1 C12 C13 112.31(17) . . . . ?
O3 S1 C12 C11 175.77(16) . . . . ?
O3 S1 C12 C13 -7.09(19) . . . . ?
C1 C2 C3 C4 -0.5(4) . . . . ?
C2 C1 C6 O4 -179.2(2) . . . . ?
C2 C1 C6 C5 1.4(4) . . . . ?
C2 C1 C7 O5 -178.6(3) . . . . ?
C2 C1 C7 O6 1.4(3) . . . . ?
C2 C3 C4 C5 0.2(4) . . . . ?
C3 C4 C5 C6 0.9(4) . . . . ?
C4 C5 C6 O4 178.8(3) . . . . ?
C4 C5 C6 C1 -1.7(4) . . . . ?
C6 C1 C2 C3 -0.3(4) . . . . ?
C6 C1 C7 O5 3.2(4) . . . . ?
C6 C1 C7 O6 -176.8(2) . . . . ?
C7 C1 C2 C3 -178.5(2) . . . . ?
C7 C1 C6 O4 -0.9(4) . . . . ?
C7 C1 C6 C5 179.6(2) . . . . ?
C8 O6 C7 O5 -1.0(4) . . . . ?
C8 O6 C7 C1 179.0(2) . . . . ?
C9 C10 C11 C11 -0.1(4) . . . 5_666 ?
C9 C10 C11 C12 179.9(2) . . . . ?
C10 C11 C12 S1 -3.1(3) . . . . ?
C10 C11 C12 C13 179.9(2) . . . . ?
C11 C11 C12 S1 176.9(2) 5_666 . . . ?
C11 C11 C12 C13 -0.1(3) 5_666 . . . ?
C11 C12 C13 C9 0.1(3) . . . 5_666 ?
C13 C9 C10 C11 0.1(4) 5_666 . . . ?
